data_7237356
loop_
_publ_author_name
'Zhai, Lu'
'Yang, Zhu-Xi'
'Zhang, Wen-Wei'
'Zuo, Jing-Lin'
'Ren, Xiao-Ming'

_publ_section_title
;
 Dual-emission and thermochromic luminescence alkaline earth metal
 coordination polymers and their blend films with polyvinylidene fluoride
 for detecting nitrobenzene vapor
;
_journal_issue 26
_journal_name_full 'Journal of Materials Chemistry C'
_journal_page_first 7030
_journal_paper_doi 10.1039/C8TC02400F
_journal_volume 6
_journal_year 2018
_chemical_formula_moiety 'C24 H22 Ca N2 O10'
_chemical_formula_sum 'C24 H22 Ca N2 O10'
_chemical_formula_weight 538.51
_space_group_crystal_system monoclinic
_space_group_IT_number 15
_space_group_name_Hall '-C 2yc'
_space_group_name_H-M_alt 'C 1 2/c 1'
_atom_sites_solution_hydrogens geom
_audit_creation_method SHELXL-2014/7
_audit_update_record
;
2018-04-04 deposited with the CCDC.
2018-06-08 downloaded from the CCDC.
;
_cell_angle_alpha 90
_cell_angle_beta 102.152(3)
_cell_angle_gamma 90
_cell_formula_units_Z 4
_cell_length_a 11.4325(13)
_cell_length_b 23.171(2)
_cell_length_c 9.7852(11)
_cell_measurement_reflns_used 7534
_cell_measurement_temperature 293(2)
_cell_measurement_theta_max 27.0680
_cell_measurement_theta_min 2.7615
_cell_volume 2534.0(5)
_computing_structure_refinement 'SHELXL-2014/7 (Sheldrick, 2014)'
_computing_structure_solution 'SHELXL-2014/7 (Sheldrick, 2014)'
_diffrn_ambient_temperature 293(2)
_diffrn_measured_fraction_theta_full 0.999
_diffrn_measured_fraction_theta_max 0.997
_diffrn_measurement_device_type 'CCD area detector'
_diffrn_measurement_method 'phi and omega scans'
_diffrn_radiation_monochromator graphite
_diffrn_radiation_source 'fine-focus sealed tube'
_diffrn_radiation_type MoK\a
_diffrn_radiation_wavelength 0.71073
_diffrn_reflns_av_R_equivalents 0.0510
_diffrn_reflns_av_unetI/netI 0.0382
_diffrn_reflns_Laue_measured_fraction_full 0.999
_diffrn_reflns_Laue_measured_fraction_max 0.997
_diffrn_reflns_limit_h_max 14
_diffrn_reflns_limit_h_min -14
_diffrn_reflns_limit_k_max 29
_diffrn_reflns_limit_k_min -29
_diffrn_reflns_limit_l_max 12
_diffrn_reflns_limit_l_min -12
_diffrn_reflns_number 23547
_diffrn_reflns_point_group_measured_fraction_full 0.999
_diffrn_reflns_point_group_measured_fraction_max 0.997
_diffrn_reflns_theta_full 25.242
_diffrn_reflns_theta_max 27.521
_diffrn_reflns_theta_min 2.761
_exptl_absorpt_coefficient_mu 0.307
_exptl_crystal_density_diffrn 1.412
_exptl_crystal_description block
_exptl_crystal_F_000 1120
_exptl_crystal_size_max 0.25
_exptl_crystal_size_mid 0.22
_exptl_crystal_size_min 0.20
_refine_diff_density_max 0.314
_refine_diff_density_min -0.312
_refine_diff_density_rms 0.061
_refine_ls_extinction_method none
_refine_ls_goodness_of_fit_ref 1.063
_refine_ls_hydrogen_treatment constr
_refine_ls_matrix_type full
_refine_ls_number_parameters 201
_refine_ls_number_reflns 2914
_refine_ls_number_restraints 66
_refine_ls_restrained_S_all 1.108
_refine_ls_R_factor_all 0.0877
_refine_ls_R_factor_gt 0.0549
_refine_ls_shift/su_max 0.000
_refine_ls_shift/su_mean 0.000
_refine_ls_structure_factor_coef Fsqd
_refine_ls_weighting_details 'w=1/[\s^2^(Fo^2^)+(0.0568P)^2^+4.1113P] where P=(Fo^2^+2Fc^2^)/3'
_refine_ls_weighting_scheme calc
_refine_ls_wR_factor_gt 0.1209
_refine_ls_wR_factor_ref 0.1364
_reflns_Friedel_coverage 0.000
_reflns_number_gt 2097
_reflns_number_total 2914
_reflns_threshold_expression 'I > 2\s(I)'
_cod_data_source_file c8tc02400f2.cif
_cod_data_source_block s
_cod_original_sg_symbol_H-M 'C 2/c'
_cod_database_code 7237356
_shelx_shelxl_version_number 2014/7
_shelx_space_group_comment
;
The symmetry employed for this shelxl refinement is uniquely defined
by the following loop, which should always be used as a source of
symmetry information in preference to the above space-group names.
They are only intended as comments.
;

loop_
_space_group_symop_operation_xyz
'x, y, z'
'-x, y, -z+1/2'
'x+1/2, y+1/2, z'
'-x+1/2, y+1/2, -z+1/2'
'-x, -y, -z'
'x, -y, z-1/2'
'-x+1/2, -y+1/2, -z'
'x+1/2, -y+1/2, z-1/2'

loop_
_atom_site_label
_atom_site_type_symbol
_atom_site_fract_x
_atom_site_fract_y
_atom_site_fract_z
_atom_site_U_iso_or_equiv
_atom_site_adp_type
_atom_site_occupancy
_atom_site_site_symmetry_order
_atom_site_calc_flag
_atom_site_refinement_flags_posn
_atom_site_refinement_flags_adp
_atom_site_refinement_flags_occupancy
_atom_site_disorder_assembly
_atom_site_disorder_group
Ca1 Ca 0.0000 0.14617(3) 0.7500 0.0292(2) Uani 1 2 d S T P A .
O1 O 0.19576(16) 0.14592(8) 0.7190(2) 0.0457(5) Uani 1 1 d . . . . .
O2 O 0.27692(18) 0.23381(8) 0.7324(2) 0.0482(6) Uani 1 1 d . . . . .
O3 O 0.65558(19) 0.20880(8) 0.3568(2) 0.0517(6) Uani 1 1 d . . . . .
H3 H 0.6875 0.2362 0.3217 0.062 Uiso 1 1 calc R U . . .
O4 O 0.54181(17) 0.27930(7) 0.4114(2) 0.0417(5) Uani 1 1 d . . . . .
O5 O -0.0605(2) 0.08515(10) 0.5580(2) 0.0593(6) Uani 1 1 d . . . . .
N1 N -0.1465(3) 0.07766(16) 0.3289(3) 0.0751(9) Uani 1 1 d D U . . .
C3 C 0.4275(2) 0.20192(9) 0.5599(3) 0.0274(5) Uani 1 1 d . . . . .
H3A H 0.4128 0.2419 0.5698 0.033 Uiso 1 1 calc R U . . .
C9 C 0.3866(2) 0.10330(9) 0.6061(3) 0.0285(5) Uani 1 1 d . . . . .
H9 H 0.3433 0.0756 0.6473 0.034 Uiso 1 1 calc R U . . .
C4 C 0.5116(2) 0.18439(9) 0.4850(3) 0.0275(5) Uani 1 1 d . . . . .
C2 C 0.3647(2) 0.16164(10) 0.6200(2) 0.0257(5) Uani 1 1 d . . . . .
C1 C 0.2709(2) 0.18106(11) 0.6969(3) 0.0309(6) Uani 1 1 d . . . . .
C6 C 0.5344(2) 0.12608(10) 0.4725(3) 0.0310(6) Uani 1 1 d . . . . .
H6 H 0.5932 0.1141 0.4230 0.037 Uiso 1 1 calc R U . . .
C8 C 0.4922(2) 0.02452(10) 0.5118(3) 0.0338(6) Uani 1 1 d . . . . .
C7 C 0.4715(2) 0.08487(9) 0.5323(3) 0.0285(5) Uani 1 1 d . . . . .
C5 C 0.5735(2) 0.22843(10) 0.4138(3) 0.0330(6) Uani 1 1 d . . . . .
C10 C -0.1012(4) 0.10802(19) 0.4404(5) 0.0661(15) Uani 0.799(6) 1 d . . P A 1
H10 H -0.0988 0.1489 0.4325 0.079 Uiso 0.799(6) 1 calc R U P A 1
C12 C -0.1909(7) 0.1101(3) 0.1977(6) 0.113(2) Uani 0.799(6) 1 d D U P A 1
H12A H -0.1680 0.1507 0.2118 0.170 Uiso 0.799(6) 1 calc R U P A 1
H12B H -0.2782 0.1070 0.1716 0.170 Uiso 0.799(6) 1 calc R U P A 1
H12C H -0.1557 0.0939 0.1230 0.170 Uiso 0.799(6) 1 calc R U P A 1
C11 C -0.1666(9) 0.0200(3) 0.3308(9) 0.143(3) Uani 0.799(6) 1 d D U P A 1
H11A H -0.0900 -0.0006 0.3488 0.214 Uiso 0.799(6) 1 calc R U P A 1
H11B H -0.2147 0.0079 0.2403 0.214 Uiso 0.799(6) 1 calc R U P A 1
H11C H -0.2097 0.0109 0.4048 0.214 Uiso 0.799(6) 1 calc R U P A 1
C10A C -0.0917(17) 0.0455(7) 0.463(2) 0.064(6) Uani 0.201(6) 1 d . . P A 2
H10A H -0.0822 0.0050 0.4743 0.077 Uiso 0.201(6) 1 calc R U P A 2
C12A C -0.128(2) 0.1339(7) 0.294(3) 0.110(6) Uani 0.201(6) 1 d D U P A 2
H12D H -0.1057 0.1349 0.2027 0.165 Uiso 0.201(6) 1 calc R U P A 2
H12E H -0.0632 0.1506 0.3648 0.165 Uiso 0.201(6) 1 calc R U P A 2
H12F H -0.2013 0.1562 0.2900 0.165 Uiso 0.201(6) 1 calc R U P A 2
C11A C -0.178(3) 0.0294(11) 0.229(3) 0.116(6) Uani 0.201(6) 1 d D U P A 2
H11D H -0.1863 0.0440 0.1330 0.174 Uiso 0.201(6) 1 calc R U P A 2
H11E H -0.2534 0.0120 0.2395 0.174 Uiso 0.201(6) 1 calc R U P A 2
H11F H -0.1143 0.0002 0.2469 0.174 Uiso 0.201(6) 1 calc R U P A 2

loop_
_atom_site_aniso_label
_atom_site_aniso_U_11
_atom_site_aniso_U_22
_atom_site_aniso_U_33
_atom_site_aniso_U_23
_atom_site_aniso_U_13
_atom_site_aniso_U_12
Ca1 0.0303(4) 0.0165(3) 0.0456(4) 0.000 0.0188(3) 0.000
O1 0.0386(11) 0.0369(10) 0.0718(14) -0.0017(10) 0.0345(10) -0.0001(9)
O2 0.0522(12) 0.0311(10) 0.0735(15) -0.0122(10) 0.0410(11) 0.0013(9)
O3 0.0629(13) 0.0242(9) 0.0862(16) 0.0120(10) 0.0569(12) 0.0019(9)
O4 0.0561(12) 0.0185(9) 0.0578(12) 0.0078(8) 0.0286(10) 0.0023(8)
O5 0.0714(15) 0.0540(13) 0.0492(13) -0.0137(11) 0.0052(12) -0.0011(11)
N1 0.070(2) 0.094(2) 0.0543(18) -0.0258(17) -0.0021(15) 0.0053(19)
C3 0.0308(12) 0.0163(11) 0.0372(14) -0.0002(9) 0.0120(11) 0.0026(9)
C9 0.0310(13) 0.0195(11) 0.0396(14) 0.0033(10) 0.0181(11) -0.0007(10)
C4 0.0318(13) 0.0179(11) 0.0368(13) 0.0022(10) 0.0163(11) -0.0005(10)
C2 0.0262(12) 0.0224(11) 0.0313(13) -0.0013(9) 0.0120(10) 0.0021(9)
C1 0.0304(13) 0.0283(13) 0.0375(14) 0.0013(11) 0.0148(11) 0.0048(10)
C6 0.0357(14) 0.0214(11) 0.0424(15) 0.0014(10) 0.0227(12) 0.0021(10)
C8 0.0376(14) 0.0208(10) 0.0505(16) 0.0035(11) 0.0259(12) 0.0009(10)
C7 0.0339(13) 0.0164(11) 0.0395(14) 0.0023(10) 0.0176(11) 0.0031(9)
C5 0.0398(14) 0.0198(12) 0.0440(15) 0.0038(11) 0.0195(12) -0.0006(10)
C10 0.090(4) 0.045(2) 0.056(3) -0.015(2) 0.000(2) 0.015(2)
C12 0.130(5) 0.123(5) 0.071(4) -0.015(3) -0.017(4) 0.052(4)
C11 0.205(8) 0.107(5) 0.104(5) -0.017(4) 0.004(6) -0.063(5)
C10A 0.083(13) 0.036(9) 0.070(12) -0.019(8) 0.009(10) 0.003(8)
C12A 0.124(12) 0.093(7) 0.095(12) -0.014(9) -0.016(11) 0.040(10)
C11A 0.138(10) 0.114(8) 0.083(9) -0.025(8) -0.008(9) -0.021(9)

loop_
_atom_type_symbol
_atom_type_description
_atom_type_scat_dispersion_real
_atom_type_scat_dispersion_imag
_atom_type_scat_source
C C 0.0033 0.0016 'International Tables Vol C Tables 4.2.6.8 and 6.1.1.4'
H H 0.0000 0.0000 'International Tables Vol C Tables 4.2.6.8 and 6.1.1.4'
N N 0.0061 0.0033 'International Tables Vol C Tables 4.2.6.8 and 6.1.1.4'
O O 0.0106 0.0060 'International Tables Vol C Tables 4.2.6.8 and 6.1.1.4'
Ca Ca 0.2262 0.3064 'International Tables Vol C Tables 4.2.6.8 and 6.1.1.4'

loop_
_geom_angle_atom_site_label_1
_geom_angle_atom_site_label_2
_geom_angle_atom_site_label_3
_geom_angle
_geom_angle_site_symmetry_1
_geom_angle_site_symmetry_3
O1 Ca1 O1 179.72(10) . 2_556
O1 Ca1 O4 91.41(7) . 8_456
O1 Ca1 O4 88.80(7) 2_556 8_456
O1 Ca1 O4 88.80(7) . 7_556
O1 Ca1 O4 91.41(7) 2_556 7_556
O4 Ca1 O4 83.85(10) 8_456 7_556
O1 Ca1 O5 88.46(8) . 2_556
O1 Ca1 O5 91.37(8) 2_556 2_556
O4 Ca1 O5 85.37(8) 8_456 2_556
O4 Ca1 O5 168.81(8) 7_556 2_556
O1 Ca1 O5 91.37(8) . .
O1 Ca1 O5 88.46(8) 2_556 .
O4 Ca1 O5 168.81(8) 8_456 .
O4 Ca1 O5 85.37(8) 7_556 .
O5 Ca1 O5 105.54(12) 2_556 .
C1 O1 Ca1 138.30(16) . .
C5 O4 Ca1 137.91(17) . 7_556
C10 O5 Ca1 117.9(2) . .
C10A O5 Ca1 172.5(9) . .
C10 N1 C11 123.8(5) . .
C12A N1 C11A 125.4(17) . .
C10 N1 C12 116.9(4) . .
C11 N1 C12 118.9(5) . .
C12A N1 C10A 128.3(13) . .
C11A N1 C10A 101.5(14) . .
C2 C3 C4 120.5(2) . .
C2 C9 C7 120.7(2) . .
C6 C4 C3 119.7(2) . .
C6 C4 C5 120.5(2) . .
C3 C4 C5 119.7(2) . .
C3 C2 C9 119.7(2) . .
C3 C2 C1 120.0(2) . .
C9 C2 C1 120.3(2) . .
O1 C1 O2 125.9(2) . .
O1 C1 C2 119.1(2) . .
O2 C1 C2 115.0(2) . .
C4 C6 C7 120.5(2) . .
C8 C8 C7 176.8(4) 5_656 .
C9 C7 C6 118.9(2) . .
C9 C7 C8 121.5(2) . .
C6 C7 C8 119.5(2) . .
O4 C5 O3 125.1(2) . .
O4 C5 C4 119.7(2) . .
O3 C5 C4 115.2(2) . .
O5 C10 N1 122.6(4) . .
O5 C10A N1 105.8(11) . .

loop_
_geom_bond_atom_site_label_1
_geom_bond_atom_site_label_2
_geom_bond_distance
_geom_bond_site_symmetry_2
Ca1 O1 2.3209(17) .
Ca1 O1 2.3210(17) 2_556
Ca1 O4 2.3212(18) 8_456
Ca1 O4 2.3212(18) 7_556
Ca1 O5 2.337(2) 2_556
Ca1 O5 2.337(2) .
O1 C1 1.236(3) .
O2 C1 1.269(3) .
O3 C5 1.272(3) .
O4 C5 1.232(3) .
O4 Ca1 2.3211(18) 7_556
O5 C10 1.263(5) .
O5 C10A 1.304(16) .
N1 C10 1.310(5) .
N1 C11 1.357(7) .
N1 C12A 1.375(15) .
N1 C11A 1.482(15) .
N1 C12 1.482(6) .
N1 C10A 1.521(19) .
C3 C2 1.382(3) .
C3 C4 1.387(3) .
C9 C2 1.387(3) .
C9 C7 1.393(3) .
C4 C6 1.386(3) .
C4 C5 1.495(3) .
C2 C1 1.502(3) .
C6 C7 1.396(3) .
C8 C8 1.181(5) 5_656
C8 C7 1.439(3) .
